data_7130200
loop_
_publ_author_name
'Xing, Tian'
'Derbyshire, Max'
'Elsegood, Mark Robert James'
'Redshaw, Carl'

_publ_section_title
;
 Mixed-metal calix[8]arene complexes: Structure, and ring opening
 polymerization studies
;
_journal_name_full 'Chemical Communications'
_journal_paper_doi 10.1039/D2CC02236B
_journal_year 2022
_chemical_formula_moiety 'C100 H132 Li N2 O17 Ta W2'
_chemical_formula_sum 'C100 H132 Li N2 O17 Ta W2'
_chemical_formula_weight 2189.66
_space_group_crystal_system monoclinic
_space_group_IT_number 11
_space_group_name_Hall '-P 2yb'
_space_group_name_H-M_alt 'P 1 21/m 1'
_atom_sites_solution_hydrogens geom
_atom_sites_solution_primary iterative
_atom_sites_solution_secondary difmap
_audit_creation_method SHELXL-2018/3
_audit_update_record
;
2022-03-06 deposited with the CCDC.	2022-06-08 downloaded from the CCDC.
;
_cell_angle_alpha 90
_cell_angle_beta 111.044(6)
_cell_angle_gamma 90
_cell_formula_units_Z 2
_cell_length_a 14.1038(8)
_cell_length_b 20.1701(6)
_cell_length_c 19.1599(10)
_cell_measurement_reflns_used 4340
_cell_measurement_temperature 100(2)
_cell_measurement_theta_max 25.10
_cell_measurement_theta_min 1.49
_cell_volume 5087.0(5)
_computing_cell_refinement 'CrysAlisPro 1.171.41.105a (Rigaku OD, 2021)'
_computing_data_collection 'GDA - generic data acquisition software'
_computing_data_reduction 'CrysAlisPro 1.171.41.105a (Rigaku OD, 2021)'
_computing_molecular_graphics 'Bruker SHELXTL'
_computing_publication_material 'Bruker SHELXTL'
_computing_structure_refinement 'SHELXL-2018/3 (Sheldrick, 2018)'
_computing_structure_solution 'SHELXT 2018/2 (Sheldrick, 2018)'
_diffrn_ambient_temperature 100(2)
_diffrn_detector 'Photon counting pixel array'
_diffrn_detector_area_resol_mean 5.8140
_diffrn_detector_type 'Dectris PILATUS 2M'
_diffrn_measured_fraction_theta_full 0.990
_diffrn_measured_fraction_theta_max 0.990
_diffrn_measurement_device 'Fixed \c 3-circle diffractometer'
_diffrn_measurement_device_type 'dectris-CrysAlisPro-abstract goniometer imported dectris images'
_diffrn_measurement_method 'shutterless phi and omega scans'
_diffrn_radiation_monochromator 'Silicon 111'
_diffrn_radiation_probe x-ray
_diffrn_radiation_type synchrotron
_diffrn_radiation_wavelength 0.6889
_diffrn_reflns_av_R_equivalents 0.1360
_diffrn_reflns_av_unetI/netI 0.1618
_diffrn_reflns_Laue_measured_fraction_full 0.990
_diffrn_reflns_Laue_measured_fraction_max 0.990
_diffrn_reflns_limit_h_max 14
_diffrn_reflns_limit_h_min -14
_diffrn_reflns_limit_k_max 20
_diffrn_reflns_limit_k_min -20
_diffrn_reflns_limit_l_max 19
_diffrn_reflns_limit_l_min -18
_diffrn_reflns_number 16617
_diffrn_reflns_point_group_measured_fraction_full 0.990
_diffrn_reflns_point_group_measured_fraction_max 0.990
_diffrn_reflns_theta_full 20.147
_diffrn_reflns_theta_max 20.147
_diffrn_reflns_theta_min 1.499
_diffrn_source 'DLS Station I19'
_diffrn_source_type 'Undulator, I19, DLS, RAL'
_exptl_absorpt_coefficient_mu 3.096
_exptl_absorpt_correction_T_max 1.000
_exptl_absorpt_correction_T_min 0.073
_exptl_absorpt_correction_type multi-scan
_exptl_absorpt_process_details
; 
CrysAlisPro 1.171.41.105a (Rigaku Oxford Diffraction, 2021) 
Empirical absorption correction using spherical harmonics, 
implemented in SCALE3 ABSPACK scaling algorithm. 
;
_exptl_crystal_colour 'dark orange'
_exptl_crystal_density_diffrn 1.430
_exptl_crystal_density_method 'not measured'
_exptl_crystal_description block
_exptl_crystal_F_000 2212
_exptl_crystal_recrystallization_method 'Re-crystallisation from solvent: acetonitrile'
_exptl_crystal_size_max 0.025
_exptl_crystal_size_mid 0.010
_exptl_crystal_size_min 0.006
_refine_diff_density_max 2.554
_refine_diff_density_min -1.967
_refine_diff_density_rms 0.188
_refine_ls_extinction_method none
_refine_ls_goodness_of_fit_ref 1.000
_refine_ls_hydrogen_treatment constr
_refine_ls_matrix_type full
_refine_ls_number_parameters 676
_refine_ls_number_reflns 5473
_refine_ls_number_restraints 522
_refine_ls_restrained_S_all 0.971
_refine_ls_R_factor_all 0.1099
_refine_ls_R_factor_gt 0.0815
_refine_ls_shift/su_max 0.001
_refine_ls_shift/su_mean 0.000
_refine_ls_structure_factor_coef Fsqd
_refine_ls_weighting_details 'w=1/[\s^2^(Fo^2^)+(0.1065P)^2^] where P=(Fo^2^+2Fc^2^)/3'
_refine_ls_weighting_scheme calc
_refine_ls_wR_factor_gt 0.2002
_refine_ls_wR_factor_ref 0.2194
_reflns_Friedel_coverage 0.000
_reflns_number_gt 3871
_reflns_number_total 5473
_reflns_threshold_expression 'I > 2\s(I)'
_cod_data_source_file d2cc02236b2.cif
_cod_data_source_block 6dotH2O
_cod_depositor_comments
;
The following automatic conversions were performed:

data item '_diffrn_radiation_probe' value 'X-ray' was changed to
'x-ray' in accordance with the
/home/data/users/saulius/crontab/automatic-downloads/rss-feeds/RSC/lib/dictionaries/cif_core.dic
dictionary named 'cif_core.dic' version 2.4.2 last updated on
2011-04-26.

Automatic conversion script
Id: cif_fix_values 7556 2019-12-06 15:28:31Z antanas 
;
_cod_original_sg_symbol_H-M 'P 21/m'
_cod_database_code 7130200
_shelx_shelxl_version_number 2018/3
_shelx_space_group_comment
; 
The symmetry employed for this shelxl refinement is uniquely defined 
by the following loop, which should always be used as a source of 
symmetry information in preference to the above space-group names. 
They are only intended as comments. 
;
_shelx_estimated_absorpt_t_min 0.927
_shelx_estimated_absorpt_t_max 0.982

loop_
_space_group_symop_operation_xyz
'x, y, z'
'-x, y+1/2, -z'
'-x, -y, -z'
'x, -y-1/2, z'

loop_
_atom_site_label
_atom_site_type_symbol
_atom_site_fract_x
_atom_site_fract_y
_atom_site_fract_z
_atom_site_U_iso_or_equiv
_atom_site_adp_type
_atom_site_occupancy
_atom_site_site_symmetry_order
_atom_site_calc_flag
_atom_site_refinement_flags_posn
_atom_site_refinement_flags_adp
_atom_site_refinement_flags_occupancy
_atom_site_disorder_assembly
_atom_site_disorder_group
W1 W 0.28377(8) 0.750000 0.52442(5) 0.0495(4) Uani 1 2 d S TU P . .
W2 W 0.46423(9) 0.750000 0.71742(6) 0.0599(4) Uani 1 2 d S T P . .
Ta1 Ta 0.18279(8) 0.750000 0.68130(5) 0.0536(4) Uani 1 2 d S T P D .
O1 O 0.3870(12) 0.750000 0.4748(8) 0.062(4) Uani 1 2 d S T P . .
O2 O 0.2844(8) 0.6548(5) 0.5186(5) 0.048(2) Uani 1 1 d . U . . .
O3 O 0.1955(8) 0.6564(5) 0.6771(5) 0.057(3) Uani 1 1 d . . . . .
O4 O 0.4731(8) 0.6562(6) 0.7182(6) 0.068(3) Uani 1 1 d . . . . .
O5 O 0.5935(15) 0.750000 0.6909(10) 0.081(5) Uani 1 2 d S T P . .
O6 O 0.4034(11) 0.750000 0.6068(7) 0.044(4) Uani 1 2 d S TU P . .
O7 O 0.2069(11) 0.750000 0.5785(10) 0.063(5) Uani 1 2 d S T P . .
O8 O 0.3437(12) 0.750000 0.7268(7) 0.051(4) Uani 1 2 d S TU P . .
C1 C 0.3666(19) 0.750000 0.4030(14) 0.052(6) Uani 1 2 d S T P . .
C2 C 0.3592(14) 0.6896(8) 0.3634(9) 0.061(5) Uani 1 1 d . . . . .
C3 C 0.3454(14) 0.6905(9) 0.2880(11) 0.072(5) Uani 1 1 d . . . . .
H3 H 0.342979 0.649484 0.263013 0.086 Uiso 1 1 calc R U . . .
C4 C 0.335(2) 0.750000 0.2469(12) 0.077(8) Uani 1 2 d DS T P . .
C5 C 0.318(3) 0.750000 0.1645(12) 0.104(8) Uani 1 2 d DS TU P . .
C6 C 0.424(3) 0.750000 0.1576(18) 0.140(11) Uani 1 2 d S TU P . .
H6A H 0.415992 0.750000 0.104594 0.210 Uiso 1 2 calc R U P . .
H6B H 0.461543 0.789671 0.181849 0.210 Uiso 0.5 1 calc R U P . .
H6C H 0.461543 0.710329 0.181849 0.210 Uiso 0.5 1 calc R U P . .
C7 C 0.252(2) 0.6910(14) 0.1263(12) 0.151(10) Uani 1 1 d . U . . .
H7A H 0.241058 0.691127 0.072836 0.227 Uiso 1 1 calc R U . . .
H7B H 0.285177 0.649630 0.148913 0.227 Uiso 1 1 calc R U . . .
H7C H 0.185793 0.694351 0.132547 0.227 Uiso 1 1 calc R U . . .
C8 C 0.3634(14) 0.6253(7) 0.4045(9) 0.059(5) Uani 1 1 d . . . . .
H8A H 0.407524 0.631221 0.457495 0.071 Uiso 1 1 calc R U . . .
H8B H 0.394859 0.590949 0.382804 0.071 Uiso 1 1 calc R U . . .
C9 C 0.2280(13) 0.6146(7) 0.4588(9) 0.054(4) Uani 1 1 d . U . . .
C10 C 0.2601(14) 0.6008(7) 0.4011(9) 0.056(5) Uani 1 1 d . . . . .
C11 C 0.1914(16) 0.5683(8) 0.3373(11) 0.068(5) Uani 1 1 d . . . . .
H11 H 0.209541 0.562341 0.294533 0.081 Uiso 1 1 calc R U . . .
C12 C 0.0992(14) 0.5451(7) 0.3360(9) 0.057(5) Uani 1 1 d D . . . .
C13 C 0.0760(14) 0.5533(7) 0.3996(10) 0.061(5) Uani 1 1 d . . . . .
H13 H 0.015274 0.533948 0.400855 0.073 Uiso 1 1 calc R U . . .
C14 C 0.1366(13) 0.5881(7) 0.4612(9) 0.046(4) Uani 1 1 d . . . . .
C15 C 0.0210(15) 0.5162(9) 0.2669(9) 0.092(5) Uani 1 1 d D U . . .
C16 C -0.006(3) 0.5797(16) 0.206(2) 0.105(10) Uani 0.51(2) 1 d D U P A 1
H16A H 0.057311 0.599197 0.205297 0.126 Uiso 0.51(2) 1 calc R U P A 1
H16B H -0.046250 0.563393 0.155703 0.126 Uiso 0.51(2) 1 calc R U P A 1
H16C H -0.044944 0.613370 0.220914 0.126 Uiso 0.51(2) 1 calc R U P A 1
C17 C -0.071(2) 0.4920(18) 0.264(2) 0.090(9) Uani 0.51(2) 1 d D U P A 1
H17A H -0.108833 0.475817 0.213649 0.108 Uiso 0.51(2) 1 calc R U P A 1
H17B H -0.059733 0.455499 0.299983 0.108 Uiso 0.51(2) 1 calc R U P A 1
H17C H -0.109189 0.527371 0.277044 0.108 Uiso 0.51(2) 1 calc R U P A 1
C18 C 0.075(3) 0.4705(19) 0.222(2) 0.092(9) Uani 0.51(2) 1 d D U P A 1
H18A H 0.140265 0.490384 0.225736 0.111 Uiso 0.51(2) 1 calc R U P A 1
H18B H 0.086656 0.425908 0.243392 0.111 Uiso 0.51(2) 1 calc R U P A 1
H18C H 0.030951 0.467877 0.169003 0.111 Uiso 0.51(2) 1 calc R U P A 1
C16X C 0.032(3) 0.4363(13) 0.2939(19) 0.095(9) Uani 0.49(2) 1 d D U P A 2
H16D H 0.102928 0.422550 0.309410 0.113 Uiso 0.49(2) 1 calc R U P A 2
H16E H 0.008202 0.431199 0.335931 0.113 Uiso 0.49(2) 1 calc R U P A 2
H16F H -0.009840 0.408589 0.252065 0.113 Uiso 0.49(2) 1 calc R U P A 2
C17X C -0.079(2) 0.531(2) 0.247(2) 0.096(9) Uani 0.49(2) 1 d D U P A 2
H17D H -0.117513 0.507327 0.200289 0.116 Uiso 0.49(2) 1 calc R U P A 2
H17E H -0.103428 0.517276 0.286312 0.116 Uiso 0.49(2) 1 calc R U P A 2
H17F H -0.088895 0.578790 0.238354 0.116 Uiso 0.49(2) 1 calc R U P A 2
C18X C 0.061(3) 0.505(2) 0.198(2) 0.094(9) Uani 0.49(2) 1 d D U P A 2
H18D H 0.133945 0.494992 0.218179 0.113 Uiso 0.49(2) 1 calc R U P A 2
H18E H 0.023998 0.468594 0.166786 0.113 Uiso 0.49(2) 1 calc R U P A 2
H18F H 0.049985 0.545926 0.168163 0.113 Uiso 0.49(2) 1 calc R U P A 2
C19 C 0.1078(13) 0.5964(8) 0.5289(9) 0.059(5) Uani 1 1 d . . . . .
H19A H 0.038534 0.578593 0.517824 0.070 Uiso 1 1 calc R U . . .
H19B H 0.106534 0.644222 0.540012 0.070 Uiso 1 1 calc R U . . .
C20 C 0.2272(14) 0.5925(7) 0.6669(9) 0.053(5) Uani 1 1 d . . . . .
C21 C 0.1825(14) 0.5605(8) 0.5990(9) 0.055(5) Uani 1 1 d . . . . .
C22 C 0.2034(15) 0.4953(7) 0.5950(10) 0.063(5) Uani 1 1 d . . . . .
H22 H 0.169358 0.472082 0.549762 0.075 Uiso 1 1 calc R U . . .
C23 C 0.2744(17) 0.4605(7) 0.6558(12) 0.072(6) Uani 1 1 d D . . . .
C24 C 0.3211(16) 0.4967(9) 0.7176(12) 0.074(6) Uani 1 1 d . . . . .
H24 H 0.370972 0.474774 0.758175 0.088 Uiso 1 1 calc R U . . .
C25 C 0.3034(15) 0.5626(8) 0.7277(11) 0.068(5) Uani 1 1 d . . . . .
C26 C 0.2961(15) 0.3872(8) 0.6532(11) 0.096(5) Uani 1 1 d D U . . .
C27 C 0.230(2) 0.3545(14) 0.5820(16) 0.102(8) Uani 0.638(17) 1 d D U P B 1
H27A H 0.158199 0.361783 0.575034 0.153 Uiso 0.638(17) 1 calc R U P B 1
H27B H 0.243818 0.373665 0.539700 0.153 Uiso 0.638(17) 1 calc R U P B 1
H27C H 0.243867 0.306842 0.584745 0.153 Uiso 0.638(17) 1 calc R U P B 1
C28 C 0.274(3) 0.3526(13) 0.718(2) 0.107(8) Uani 0.638(17) 1 d D U P B 1
H28A H 0.316192 0.372648 0.765606 0.160 Uiso 0.638(17) 1 calc R U P B 1
H28B H 0.202215 0.358054 0.710804 0.160 Uiso 0.638(17) 1 calc R U P B 1
H28C H 0.290125 0.305325 0.718309 0.160 Uiso 0.638(17) 1 calc R U P B 1
C29 C 0.408(2) 0.3782(13) 0.668(2) 0.091(8) Uani 0.638(17) 1 d D U P B 1
H29A H 0.447542 0.400362 0.714808 0.137 Uiso 0.638(17) 1 calc R U P B 1
H29B H 0.424047 0.330835 0.671735 0.137 Uiso 0.638(17) 1 calc R U P B 1
H29C H 0.423998 0.397658 0.626690 0.137 Uiso 0.638(17) 1 calc R U P B 1
C27X C 0.198(3) 0.351(2) 0.638(3) 0.097(10) Uani 0.362(17) 1 d D U P B 2
H27D H 0.145043 0.369828 0.594160 0.145 Uiso 0.362(17) 1 calc R U P B 2
H27E H 0.206800 0.303817 0.629119 0.145 Uiso 0.362(17) 1 calc R U P B 2
H27F H 0.176774 0.354936 0.681639 0.145 Uiso 0.362(17) 1 calc R U P B 2
C28X C 0.329(4) 0.379(2) 0.586(3) 0.099(10) Uani 0.362(17) 1 d D U P B 2
H28D H 0.393565 0.403039 0.595138 0.149 Uiso 0.362(17) 1 calc R U P B 2
H28E H 0.338885 0.332241 0.577464 0.149 Uiso 0.362(17) 1 calc R U P B 2
H28F H 0.277120 0.397843 0.540978 0.149 Uiso 0.362(17) 1 calc R U P B 2
C29X C 0.379(4) 0.359(2) 0.721(2) 0.109(11) Uani 0.362(17) 1 d D U P B 2
H29D H 0.442273 0.383380 0.729702 0.164 Uiso 0.362(17) 1 calc R U P B 2
H29E H 0.359141 0.363197 0.764852 0.164 Uiso 0.362(17) 1 calc R U P B 2
H29F H 0.389167 0.312078 0.712332 0.164 Uiso 0.362(17) 1 calc R U P B 2
C30 C 0.3617(17) 0.6013(9) 0.7981(10) 0.074(6) Uani 1 1 d . . . . .
H30A H 0.350741 0.649385 0.788184 0.088 Uiso 1 1 calc R U . . .
H30B H 0.336054 0.589460 0.838324 0.088 Uiso 1 1 calc R U . . .
C31 C 0.5234(18) 0.6125(10) 0.7772(12) 0.087(6) Uani 1 1 d . . . . .
C32 C 0.4708(18) 0.5864(8) 0.8226(11) 0.070(5) Uani 1 1 d . . . . .
C33 C 0.525(2) 0.5496(10) 0.8838(11) 0.095(7) Uani 1 1 d . . . . .
H33 H 0.489996 0.531597 0.913664 0.114 Uiso 1 1 calc R U . . .
C34 C 0.629(2) 0.5370(10) 0.9047(11) 0.102(9) Uani 1 1 d D . . . .
C35 C 0.676(2) 0.5563(12) 0.8545(13) 0.121(10) Uani 1 1 d . . . . .
H35 H 0.742626 0.541282 0.861811 0.145 Uiso 1 1 calc R U . . .
C36 C 0.626(2) 0.5972(11) 0.7941(13) 0.096(7) Uani 1 1 d . . . . .
C37 C 0.684(3) 0.4988(13) 0.9760(12) 0.126(9) Uani 1 1 d D . . . .
C38 C 0.627(2) 0.4326(11) 0.9801(14) 0.144(12) Uani 1 1 d . . . . .
H38A H 0.615942 0.406309 0.934859 0.215 Uiso 1 1 calc R U . . .
H38B H 0.561132 0.443249 0.983981 0.215 Uiso 1 1 calc R U . . .
H38C H 0.667895 0.407017 1.024103 0.215 Uiso 1 1 calc R U . . .
C39 C 0.795(2) 0.4830(13) 0.9833(14) 0.141(11) Uani 1 1 d . . . . .
H39A H 0.794817 0.462549 0.936883 0.212 Uiso 1 1 calc R U . . .
H39B H 0.825040 0.452277 1.025049 0.212 Uiso 1 1 calc R U . . .
H39C H 0.834438 0.524061 0.992546 0.212 Uiso 1 1 calc R U . . .
C40 C 0.680(3) 0.5441(12) 1.0433(13) 0.159(14) Uani 1 1 d . . . . .
H40A H 0.707407 0.519251 1.090258 0.238 Uiso 1 1 calc R U . . .
H40B H 0.610026 0.557032 1.034210 0.238 Uiso 1 1 calc R U . . .
H40C H 0.721669 0.583987 1.046740 0.238 Uiso 1 1 calc R U . . .
C41 C 0.679(2) 0.6227(12) 0.7429(15) 0.117(9) Uani 1 1 d . . . . .
H41A H 0.628688 0.629269 0.691726 0.140 Uiso 1 1 calc R U . . .
H41B H 0.730316 0.590393 0.740646 0.140 Uiso 1 1 calc R U . . .
C42 C 0.688(3) 0.750000 0.7448(16) 0.122(16) Uani 1 2 d S T P . .
C43 C 0.729(2) 0.6883(16) 0.7751(17) 0.122(9) Uani 1 1 d . . . . .
C44 C 0.820(2) 0.691(2) 0.838(2) 0.168(15) Uani 1 1 d . . . . .
H44 H 0.849538 0.651019 0.861214 0.201 Uiso 1 1 calc R U . . .
C45 C 0.869(4) 0.750000 0.867(3) 0.18(3) Uani 1 2 d DS T P . .
C46 C 0.960(5) 0.770(4) 0.935(3) 0.24(3) Uani 0.5 1 d D U P C -1
C47 C 1.047(5) 0.809(3) 0.929(4) 0.23(3) Uani 0.5 1 d D U P C -1
H47A H 1.023577 0.853679 0.911102 0.281 Uiso 0.5 1 calc R U P C -1
H47B H 1.101195 0.811269 0.977876 0.281 Uiso 0.5 1 calc R U P C -1
H47C H 1.072154 0.787066 0.893198 0.281 Uiso 0.5 1 calc R U P C -1
C48 C 0.934(5) 0.804(4) 1.000(5) 0.25(3) Uani 0.5 1 d D U P C -1
H48A H 0.877621 0.780781 1.006919 0.297 Uiso 0.5 1 calc R U P C -1
H48B H 0.994134 0.802085 1.045845 0.297 Uiso 0.5 1 calc R U P C -1
H48C H 0.915733 0.850291 0.986393 0.297 Uiso 0.5 1 calc R U P C -1
C49 C 0.990(7) 0.700(5) 0.962(5) 0.25(3) Uani 0.5 1 d D U P C -1
H49A H 0.931167 0.676448 0.964861 0.298 Uiso 0.5 1 calc R U P C -1
H49B H 1.014956 0.677303 0.926495 0.298 Uiso 0.5 1 calc R U P C -1
H49C H 1.043997 0.701506 1.011173 0.298 Uiso 0.5 1 calc R U P C -1
O9 O 0.1822(11) 0.750000 0.4342(8) 0.046(3) Uani 1 2 d DS TU P . .
C50 C 0.106(2) 0.750000 0.3595(13) 0.084(7) Uani 1 2 d DS TU P . .
H50A H 0.116031 0.789637 0.332422 0.100 Uiso 0.5 1 calc R U P . .
H50B H 0.116031 0.710363 0.332422 0.100 Uiso 0.5 1 calc R U P . .
C51 C 0.012(2) 0.750000 0.359(2) 0.124(11) Uani 1 2 d S TU P . .
H51A H -0.035348 0.750000 0.306666 0.186 Uiso 1 2 calc R U P . .
H51B H 0.001213 0.710329 0.384164 0.186 Uiso 0.5 1 calc R U P . .
H51C H 0.001213 0.789671 0.384164 0.186 Uiso 0.5 1 calc R U P . .
O10 O 0.0429(17) 0.750000 0.6342(12) 0.095(6) Uani 1 2 d DS TU P . .
C52 C -0.065(2) 0.732(2) 0.616(3) 0.119(9) Uani 0.5 1 d D U P D -1
H52A H -0.076447 0.683911 0.604526 0.142 Uiso 0.5 1 calc R U P D -1
H52B H -0.110429 0.758007 0.573665 0.142 Uiso 0.5 1 calc R U P D -1
C53 C -0.080(3) 0.750000 0.692(3) 0.162(13) Uani 1 2 d S TU P . .
H53A H -0.150321 0.740015 0.687282 0.243 Uiso 0.5 1 calc R U P D .
H53B H -0.033211 0.723932 0.732955 0.243 Uiso 0.5 1 calc R U P . .
H53C H -0.066877 0.797339 0.702381 0.243 Uiso 0.5 1 calc R U P . .
O11 O 0.1828(14) 0.750000 0.7783(8) 0.069(5) Uani 1 2 d DS TU P . .
C54 C 0.232(3) 0.750000 0.8590(12) 0.137(9) Uani 1 2 d DS TU P D .
H54A H 0.198890 0.788802 0.872563 0.165 Uiso 0.5 1 calc R U P . .
H54B H 0.198890 0.711198 0.872563 0.165 Uiso 0.5 1 calc R U P . .
C55 C 0.312(4) 0.750000 0.9084(19) 0.169(15) Uani 1 2 d S TU P . .
H55A H 0.301887 0.750000 0.956473 0.254 Uiso 1 2 calc R U P D .
H55B H 0.349908 0.710329 0.904793 0.254 Uiso 0.5 1 calc R U P . .
H55C H 0.349908 0.789671 0.904793 0.254 Uiso 0.5 1 calc R U P . .
O12 O 0.5397(15) 0.750000 0.8163(9) 0.089(5) Uani 1 2 d DS TU P . .
C56 C 0.610(3) 0.750000 0.8934(12) 0.113(8) Uani 1 2 d DS TU P . .
H56A H 0.654170 0.710335 0.901927 0.135 Uiso 0.5 1 calc R U P . .
H56B H 0.654170 0.789665 0.901928 0.135 Uiso 0.5 1 calc R U P . .
C57 C 0.563(4) 0.750000 0.943(2) 0.160(13) Uani 1 2 d S TU P . .
H57A H 0.613097 0.750000 0.993658 0.240 Uiso 1 2 calc R U P . .
H57B H 0.519970 0.789671 0.935295 0.240 Uiso 0.5 1 calc R U P . .
H57C H 0.519970 0.710329 0.935295 0.240 Uiso 0.5 1 calc R U P . .
Li1 Li 0.531(3) 0.750000 0.570(4) 0.101(19) Uani 1 2 d S T P . .
N1 N 0.598(2) 0.8229(11) 0.5459(13) 0.161(9) Uani 1 1 d . U . . .
C58 C 0.605(3) 0.8776(16) 0.549(2) 0.199(11) Uani 1 1 d . U . . .
C59 C 0.628(3) 0.9532(12) 0.5382(18) 0.181(13) Uani 1 1 d . U . . .
H59A H 0.626341 0.959877 0.487009 0.272 Uiso 1 1 calc R U . . .
H59B H 0.695900 0.964813 0.573702 0.272 Uiso 1 1 calc R U . . .
H59C H 0.577195 0.981374 0.546986 0.272 Uiso 1 1 calc R U . . .
O13 O 0.4413(13) 0.5493(8) 0.5935(8) 0.113(5) Uani 1 1 d . . . . .

loop_
_atom_site_aniso_label
_atom_site_aniso_U_11
_atom_site_aniso_U_22
_atom_site_aniso_U_33
_atom_site_aniso_U_23
_atom_site_aniso_U_13
_atom_site_aniso_U_12
W1 0.0700(8) 0.0474(6) 0.0408(7) 0.000 0.0317(6) 0.000
W2 0.0745(8) 0.0701(7) 0.0414(7) 0.000 0.0285(6) 0.000
Ta1 0.0802(9) 0.0469(6) 0.0444(7) 0.000 0.0356(6) 0.000
O1 0.080(12) 0.081(11) 0.031(11) 0.000 0.029(9) 0.000
O2 0.068(6) 0.063(4) 0.020(5) -0.006(3) 0.023(5) 0.007(4)
O3 0.067(8) 0.080(8) 0.022(6) -0.002(5) 0.012(6) -0.009(6)
O4 0.064(8) 0.109(9) 0.024(7) 0.003(6) 0.008(6) 0.012(7)
O5 0.084(14) 0.133(15) 0.034(11) 0.000 0.030(12) 0.000
O6 0.066(8) 0.043(6) 0.047(7) 0.000 0.049(6) 0.000
O7 0.060(10) 0.038(8) 0.092(13) 0.000 0.029(10) 0.000
O8 0.077(8) 0.050(7) 0.016(6) 0.000 0.004(6) 0.000
C1 0.080(18) 0.041(13) 0.046(17) 0.000 0.038(14) 0.000
C2 0.068(12) 0.088(13) 0.036(11) 0.001(9) 0.030(10) -0.002(10)
C3 0.087(14) 0.070(11) 0.062(14) -0.013(10) 0.030(12) -0.005(10)
C4 0.10(2) 0.079(19) 0.07(2) 0.000 0.042(18) 0.000
C5 0.17(2) 0.130(19) 0.026(14) 0.000 0.048(15) 0.000
C6 0.19(2) 0.21(3) 0.055(18) 0.000 0.083(19) 0.000
C7 0.21(2) 0.17(2) 0.047(14) -0.027(13) 0.019(16) -0.028(15)
C8 0.107(15) 0.047(9) 0.051(11) 0.000(8) 0.060(11) 0.007(9)
C9 0.067(10) 0.055(6) 0.042(8) -0.011(6) 0.021(8) 0.006(7)
C10 0.093(14) 0.044(9) 0.053(12) 0.007(9) 0.053(12) 0.018(10)
C11 0.097(16) 0.050(10) 0.064(14) -0.024(10) 0.040(13) 0.012(11)
C12 0.080(14) 0.051(10) 0.046(12) -0.015(8) 0.030(11) -0.003(9)
C13 0.084(14) 0.043(9) 0.061(13) 0.000(9) 0.031(12) -0.019(9)
C14 0.072(12) 0.035(8) 0.047(11) 0.004(8) 0.040(10) -0.004(8)
C15 0.089(10) 0.108(12) 0.072(12) -0.038(9) 0.019(10) -0.016(10)
C16 0.11(2) 0.113(17) 0.082(19) -0.030(12) 0.018(17) -0.015(15)
C17 0.087(14) 0.10(2) 0.068(19) -0.053(16) 0.012(14) -0.023(15)
C18 0.106(18) 0.11(2) 0.056(19) -0.030(16) 0.025(15) -0.015(17)
C16X 0.11(2) 0.101(13) 0.064(18) -0.052(14) 0.017(17) -0.017(15)
C17X 0.090(12) 0.13(2) 0.06(2) -0.034(19) 0.016(13) -0.009(15)
C18X 0.098(18) 0.10(2) 0.073(18) -0.040(15) 0.021(15) -0.001(19)
C19 0.074(12) 0.059(10) 0.054(12) -0.011(9) 0.038(11) -0.017(9)
C20 0.098(14) 0.026(8) 0.045(12) 0.000(8) 0.039(11) 0.008(9)
C21 0.074(12) 0.071(12) 0.032(11) 0.004(9) 0.035(10) 0.000(10)
C22 0.104(15) 0.026(9) 0.069(13) 0.006(9) 0.044(12) 0.003(9)
C23 0.119(18) 0.040(10) 0.079(15) -0.002(11) 0.063(14) -0.006(11)
C24 0.109(16) 0.049(11) 0.083(15) 0.021(11) 0.059(14) 0.011(11)
C25 0.090(14) 0.056(11) 0.060(13) 0.018(10) 0.029(12) 0.020(10)
C26 0.138(14) 0.052(10) 0.116(13) 0.011(8) 0.066(12) 0.016(9)
C27 0.133(18) 0.057(15) 0.136(15) -0.015(13) 0.073(15) 0.024(14)
C28 0.16(2) 0.049(14) 0.139(16) 0.020(13) 0.081(16) 0.011(16)
C29 0.140(14) 0.041(13) 0.111(19) 0.001(14) 0.068(14) 0.020(13)
C27X 0.141(18) 0.044(18) 0.13(2) 0.01(2) 0.074(16) 0.017(14)
C28X 0.13(2) 0.06(2) 0.126(17) 0.001(18) 0.070(17) 0.016(19)
C29X 0.15(2) 0.05(2) 0.130(17) 0.019(18) 0.059(18) 0.018(19)
C30 0.114(19) 0.068(12) 0.043(12) 0.007(10) 0.034(13) 0.001(12)
C31 0.094(18) 0.091(14) 0.061(16) -0.005(12) 0.009(15) 0.021(14)
C32 0.101(17) 0.060(11) 0.053(14) 0.012(10) 0.031(14) 0.008(11)
C33 0.14(2) 0.086(15) 0.035(13) 0.005(11) 0.008(15) 0.006(16)
C34 0.17(3) 0.080(14) 0.030(14) 0.012(11) 0.003(17) 0.016(16)
C35 0.17(3) 0.120(18) 0.047(15) 0.005(14) 0.003(17) 0.074(18)
C36 0.11(2) 0.110(17) 0.071(16) 0.019(13) 0.040(16) 0.028(15)
C37 0.17(3) 0.12(2) 0.069(18) 0.013(15) 0.021(19) 0.02(2)
C38 0.22(3) 0.075(15) 0.11(2) 0.006(14) 0.03(2) 0.037(19)
C39 0.16(3) 0.13(2) 0.082(19) 0.043(15) -0.027(19) 0.02(2)
C40 0.24(4) 0.106(19) 0.072(19) -0.014(14) -0.01(2) 0.02(2)
C41 0.13(2) 0.107(18) 0.11(2) -0.016(16) 0.039(19) 0.012(16)
C42 0.08(3) 0.27(6) 0.015(18) 0.000 0.01(2) 0.000
C43 0.078(19) 0.19(3) 0.10(2) 0.03(2) 0.031(19) 0.04(2)
C44 0.08(3) 0.25(5) 0.14(3) 0.05(3) 0.01(2) 0.03(2)
C45 0.09(4) 0.32(9) 0.09(4) 0.000 -0.03(3) 0.000
C46 0.13(4) 0.29(5) 0.25(5) -0.13(4) 0.00(3) 0.04(3)
C47 0.11(4) 0.28(5) 0.24(5) -0.15(4) -0.03(3) 0.03(3)
C48 0.13(4) 0.30(5) 0.24(5) -0.12(5) -0.01(3) 0.07(4)
C49 0.15(5) 0.29(4) 0.26(5) -0.13(5) 0.01(4) 0.05(4)
O9 0.062(7) 0.045(6) 0.045(6) 0.000 0.036(4) 0.000
C50 0.080(11) 0.079(13) 0.073(9) 0.000 0.005(8) 0.000
C51 0.076(9) 0.15(2) 0.13(2) 0.000 0.010(11) 0.000
O10 0.135(15) 0.059(10) 0.116(16) 0.000 0.076(14) 0.000
C52 0.145(17) 0.08(2) 0.15(2) 0.006(14) 0.085(18) -0.015(12)
C53 0.17(3) 0.18(3) 0.19(3) 0.000 0.13(2) 0.000
O11 0.116(14) 0.084(10) 0.020(7) 0.000 0.040(8) 0.000
C54 0.18(2) 0.181(19) 0.030(8) 0.000 0.013(12) 0.000
C55 0.21(3) 0.20(3) 0.050(15) 0.000 -0.014(15) 0.000
O12 0.107(14) 0.098(12) 0.046(8) 0.000 0.008(9) 0.000
C56 0.140(19) 0.154(18) 0.033(9) 0.000 0.017(10) 0.000
C57 0.21(3) 0.22(3) 0.066(12) 0.000 0.067(18) 0.000
Li1 0.05(3) 0.09(3) 0.18(6) 0.000 0.06(4) 0.000
N1 0.20(2) 0.118(12) 0.162(18) 0.044(15) 0.060(16) -0.079(16)
C58 0.25(2) 0.119(13) 0.20(2) 0.030(16) 0.047(19) -0.064(17)
C59 0.26(3) 0.095(12) 0.19(3) -0.016(16) 0.07(2) -0.062(19)
O13 0.132(13) 0.129(12) 0.091(12) 0.006(9) 0.057(11) 0.015(10)

loop_
_atom_type_symbol
_atom_type_description
_atom_type_scat_dispersion_real
_atom_type_scat_dispersion_imag
_atom_type_scat_source
C C 0.0019 0.0015 'International Tables Vol C Tables 4.2.6.8 and 6.1.1.4'
H H 0.0000 0.0000 'International Tables Vol C Tables 4.2.6.8 and 6.1.1.4'
O O 0.0071 0.0057 'International Tables Vol C Tables 4.2.6.8 and 6.1.1.4'
Ta Ta -1.1778 6.2117 'International Tables Vol C Tables 4.2.6.8 and 6.1.1.4'
W W -1.3197 6.5460 'International Tables Vol C Tables 4.2.6.8 and 6.1.1.4'
Li Li -0.0003 0.0001 'International Tables Vol C Tables 4.2.6.8 and 6.1.1.4'
N N 0.0061 0.0033 'International Tables Vol C Tables 4.2.6.8 and 6.1.1.4'

loop_
_geom_angle_atom_site_label_1
_geom_angle_atom_site_label_2
_geom_angle_atom_site_label_3
_geom_angle
_geom_angle_site_symmetry_1
_geom_angle_site_symmetry_3
_geom_angle_publ_flag
O7 W1 O9 96.9(7) . . ?
O7 W1 O6 93.7(7) . . ?
O9 W1 O6 169.5(5) . . ?
O7 W1 O2 93.0(3) . . ?
O9 W1 O2 87.9(3) . . ?
O6 W1 O2 91.6(3) . . ?
O7 W1 O2 93.0(3) . 4_575 ?
O9 W1 O2 87.9(3) . 4_575 ?
O6 W1 O2 91.6(3) . 4_575 ?
O2 W1 O2 173.1(5) . 4_575 ?
O7 W1 O1 172.7(7) . . ?
O9 W1 O1 90.4(6) . . ?
O6 W1 O1 79.0(6) . . ?
O2 W1 O1 87.3(3) . . ?
O2 W1 O1 87.3(3) 4_575 . ?
O8 W2 O12 96.8(8) . . ?
O8 W2 O4 93.6(3) . . ?
O12 W2 O4 88.8(3) . . ?
O8 W2 O4 93.6(3) . 4_575 ?
O12 W2 O4 88.8(3) . 4_575 ?
O4 W2 O4 172.7(7) . 4_575 ?
O8 W2 O6 92.6(6) . . ?
O12 W2 O6 170.5(8) . . ?
O4 W2 O6 90.6(3) . . ?
O4 W2 O6 90.6(3) 4_575 . ?
O8 W2 O5 172.1(6) . . ?
O12 W2 O5 91.1(9) . . ?
O4 W2 O5 86.6(3) . . ?
O4 W2 O5 86.6(3) 4_575 . ?
O6 W2 O5 79.5(6) . . ?
O10 Ta1 O11 96.0(8) . . ?
O10 Ta1 O3 94.5(3) . . ?
O11 Ta1 O3 94.4(3) . . ?
O10 Ta1 O3 94.5(3) . 4_575 ?
O11 Ta1 O3 94.4(3) . 4_575 ?
O3 Ta1 O3 166.7(6) . 4_575 ?
O10 Ta1 O7 92.6(7) . . ?
O11 Ta1 O7 171.4(7) . . ?
O3 Ta1 O7 84.9(3) . . ?
O3 Ta1 O7 84.9(3) 4_575 . ?
O10 Ta1 O8 175.5(7) . . ?
O11 Ta1 O8 88.4(7) . . ?
O3 Ta1 O8 85.1(3) . . ?
O3 Ta1 O8 85.1(3) 4_575 . ?
O7 Ta1 O8 82.9(6) . . ?
C1 O1 W1 125.4(15) . . ?
C1 O1 Li1 132(2) . . ?
W1 O1 Li1 102.5(16) . . ?
C9 O2 W1 127.9(9) . . ?
C20 O3 Ta1 163.6(10) . . ?
C31 O4 W2 130.1(11) . . ?
C42 O5 W2 121.7(16) . . ?
C42 O5 Li1 136(2) . . ?
W2 O5 Li1 101.8(14) . . ?
W1 O6 W2 145.6(7) . . ?
W1 O6 Li1 109.4(18) . . ?
W2 O6 Li1 105.0(19) . . ?
W1 O7 Ta1 153.2(9) . . ?
W2 O8 Ta1 152.0(8) . . ?
O1 C1 C2 120.7(11) . 4_575 ?
O1 C1 C2 120.7(11) . . ?
C2 C1 C2 118(2) 4_575 . ?
C3 C2 C1 120.1(16) . . ?
C3 C2 C8 121.2(15) . . ?
C1 C2 C8 118.6(14) . . ?
C2 C3 C4 122.5(17) . . ?
C2 C3 H3 118.7 . . ?
C4 C3 H3 118.7 . . ?
C3 C4 C3 116(2) 4_575 . ?
C3 C4 C5 121.9(11) 4_575 . ?
C3 C4 C5 121.9(11) . . ?
C4 C5 C7 109.7(18) . 4_575 ?
C4 C5 C7 109.7(18) . . ?
C7 C5 C7 102(3) 4_575 . ?
C4 C5 C6 107(3) . . ?
C7 C5 C6 113.9(19) 4_575 . ?
C7 C5 C6 113.9(19) . . ?
C5 C6 H6A 109.5 . . ?
C5 C6 H6B 109.5 . . ?
H6A C6 H6B 109.5 . . ?
C5 C6 H6C 109.5 . . ?
H6A C6 H6C 109.5 . . ?
H6B C6 H6C 109.5 . . ?
C5 C7 H7A 109.5 . . ?
C5 C7 H7B 109.5 . . ?
H7A C7 H7B 109.5 . . ?
C5 C7 H7C 109.5 . . ?
H7A C7 H7C 109.5 . . ?
H7B C7 H7C 109.5 . . ?
C2 C8 C10 113.6(15) . . ?
C2 C8 H8A 108.8 . . ?
C10 C8 H8A 108.8 . . ?
C2 C8 H8B 108.8 . . ?
C10 C8 H8B 108.8 . . ?
H8A C8 H8B 107.7 . . ?
C10 C9 O2 121.7(16) . . ?
C10 C9 C14 121.4(15) . . ?
O2 C9 C14 116.9(14) . . ?
C9 C10 C11 118.0(17) . . ?
C9 C10 C8 119.5(16) . . ?
C11 C10 C8 122.4(15) . . ?
C12 C11 C10 121.5(16) . . ?
C12 C11 H11 119.3 . . ?
C10 C11 H11 119.3 . . ?
C11 C12 C13 117.8(15) . . ?
C11 C12 C15 122.6(17) . . ?
C13 C12 C15 119.5(17) . . ?
C14 C13 C12 123.3(16) . . ?
C14 C13 H13 118.4 . . ?
C12 C13 H13 118.4 . . ?
C13 C14 C9 117.3(14) . . ?
C13 C14 C19 121.5(15) . . ?
C9 C14 C19 121.2(15) . . ?
C17X C15 C12 122(2) . . ?
C17 C15 C12 124(2) . . ?
C17X C15 C18X 115(2) . . ?
C12 C15 C18X 114(2) . . ?
C17 C15 C18 113(2) . . ?
C12 C15 C18 111(2) . . ?
C17X C15 C16X 106(2) . . ?
C12 C15 C16X 98.3(17) . . ?
C18X C15 C16X 95.8(19) . . ?
C17 C15 C16 106(2) . . ?
C12 C15 C16 103.2(18) . . ?
C18 C15 C16 95(2) . . ?
C15 C16 H16A 109.5 . . ?
C15 C16 H16B 109.5 . . ?
H16A C16 H16B 109.5 . . ?
C15 C16 H16C 109.5 . . ?
H16A C16 H16C 109.5 . . ?
H16B C16 H16C 109.5 . . ?
C15 C17 H17A 109.5 . . ?
C15 C17 H17B 109.5 . . ?
H17A C17 H17B 109.5 . . ?
C15 C17 H17C 109.5 . . ?
H17A C17 H17C 109.5 . . ?
H17B C17 H17C 109.5 . . ?
C15 C18 H18A 109.5 . . ?
C15 C18 H18B 109.5 . . ?
H18A C18 H18B 109.5 . . ?
C15 C18 H18C 109.5 . . ?
H18A C18 H18C 109.5 . . ?
H18B C18 H18C 109.5 . . ?
C15 C16X H16D 109.5 . . ?
C15 C16X H16E 109.5 . . ?
H16D C16X H16E 109.5 . . ?
C15 C16X H16F 109.5 . . ?
H16D C16X H16F 109.5 . . ?
H16E C16X H16F 109.5 . . ?
C15 C17X H17D 109.5 . . ?
C15 C17X H17E 109.5 . . ?
H17D C17X H17E 109.5 . . ?
C15 C17X H17F 109.5 . . ?
H17D C17X H17F 109.5 . . ?
H17E C17X H17F 109.5 . . ?
C15 C18X H18D 109.5 . . ?
C15 C18X H18E 109.5 . . ?
H18D C18X H18E 109.5 . . ?
C15 C18X H18F 109.5 . . ?
H18D C18X H18F 109.5 . . ?
H18E C18X H18F 109.5 . . ?
C14 C19 C21 112.7(14) . . ?
C14 C19 H19A 109.1 . . ?
C21 C19 H19A 109.1 . . ?
C14 C19 H19B 109.1 . . ?
C21 C19 H19B 109.1 . . ?
H19A C19 H19B 107.8 . . ?
C21 C20 O3 119.9(15) . . ?
C21 C20 C25 122.2(15) . . ?
O3 C20 C25 117.8(14) . . ?
C22 C21 C20 118.0(16) . . ?
C22 C21 C19 119.7(16) . . ?
C20 C21 C19 122.3(15) . . ?
C21 C22 C23 122.5(17) . . ?
C21 C22 H22 118.8 . . ?
C23 C22 H22 118.8 . . ?
C24 C23 C22 115.6(15) . . ?
C24 C23 C26 121.2(19) . . ?
C22 C23 C26 123.2(18) . . ?
C23 C24 C25 126.2(19) . . ?
C23 C24 H24 116.9 . . ?
C25 C24 H24 116.9 . . ?
C24 C25 C20 114.9(18) . . ?
C24 C25 C30 123.5(18) . . ?
C20 C25 C30 121.6(15) . . ?
C27 C26 C29 112.7(18) . . ?
C27X C26 C29X 111(2) . . ?
C27 C26 C23 113.0(18) . . ?
C27X C26 C23 107(2) . . ?
C29 C26 C23 108.7(17) . . ?
C29X C26 C23 116(3) . . ?
C27X C26 C28X 109(2) . . ?
C29X C26 C28X 108(2) . . ?
C23 C26 C28X 105(2) . . ?
C27 C26 C28 107.0(17) . . ?
C29 C26 C28 107.0(16) . . ?
C23 C26 C28 108.2(17) . . ?
C26 C27 H27A 109.5 . . ?
C26 C27 H27B 109.5 . . ?
H27A C27 H27B 109.5 . . ?
C26 C27 H27C 109.5 . . ?
H27A C27 H27C 109.5 . . ?
H27B C27 H27C 109.5 . . ?
C26 C28 H28A 109.5 . . ?
C26 C28 H28B 109.5 . . ?
H28A C28 H28B 109.5 . . ?
C26 C28 H28C 109.5 . . ?
H28A C28 H28C 109.5 . . ?
H28B C28 H28C 109.5 . . ?
C26 C29 H29A 109.5 . . ?
C26 C29 H29B 109.5 . . ?
H29A C29 H29B 109.5 . . ?
C26 C29 H29C 109.5 . . ?
H29A C29 H29C 109.5 . . ?
H29B C29 H29C 109.5 . . ?
C26 C27X H27D 109.5 . . ?
C26 C27X H27E 109.5 . . ?
H27D C27X H27E 109.5 . . ?
C26 C27X H27F 109.5 . . ?
H27D C27X H27F 109.5 . . ?
H27E C27X H27F 109.5 . . ?
C26 C28X H28D 109.5 . . ?
H28D C28X H28E 109.5 . . ?
C26 C28X H28F 109.5 . . ?
H28E C28X H28F 109.5 . . ?
C26 C29X H29D 109.5 . . ?
C26 C29X H29E 109.5 . . ?
H29D C29X H29E 109.5 . . ?
C26 C29X H29F 109.5 . . ?
H29D C29X H29F 109.5 . . ?
H29E C29X H29F 109.5 . . ?
C32 C30 C25 110.4(16) . . ?
C32 C30 H30A 109.6 . . ?
C25 C30 H30A 109.6 . . ?
C32 C30 H30B 109.6 . . ?
C25 C30 H30B 109.6 . . ?
H30A C30 H30B 108.1 . . ?
C36 C31 O4 120(2) . . ?
C36 C31 C32 120(2) . . ?
O4 C31 C32 120(2) . . ?
C33 C32 C31 118(2) . . ?
C33 C32 C30 126(2) . . ?
C31 C32 C30 116.2(17) . . ?
C32 C33 C34 123(2) . . ?
C32 C33 H33 118.4 . . ?
C34 C33 H33 118.4 . . ?
C35 C34 C33 117.1(19) . . ?
C35 C34 C37 123(3) . . ?
C33 C34 C37 119(3) . . ?
C36 C35 C34 121(2) . . ?
C36 C35 H35 119.5 . . ?
C34 C35 H35 119.5 . . ?
C35 C36 C31 120(2) . . ?
C35 C36 C41 121(3) . . ?
C31 C36 C41 119(2) . . ?
C34 C37 C39 111(3) . . ?
C34 C37 C38 112(2) . . ?
C39 C37 C38 110(2) . . ?
C34 C37 C40 106(2) . . ?
C39 C37 C40 112(2) . . ?
C38 C37 C40 106(2) . . ?
C37 C38 H38A 109.5 . . ?
C37 C38 H38B 109.5 . . ?
H38A C38 H38B 109.5 . . ?
C37 C38 H38C 109.5 . . ?
H38A C38 H38C 109.5 . . ?
H38B C38 H38C 109.5 . . ?
C37 C39 H39A 109.5 . . ?
C37 C39 H39B 109.5 . . ?
H39A C39 H39B 109.5 . . ?
C37 C39 H39C 109.5 . . ?
H39A C39 H39C 109.5 . . ?
H39B C39 H39C 109.5 . . ?
C37 C40 H40A 109.5 . . ?
C37 C40 H40B 109.5 . . ?
H40A C40 H40B 109.5 . . ?
C37 C40 H40C 109.5 . . ?
H40A C40 H40C 109.5 . . ?
H40B C40 H40C 109.5 . . ?
C36 C41 C43 107(2) . . ?
C36 C41 H41A 110.3 . . ?
C43 C41 H41A 110.3 . . ?
C36 C41 H41B 110.3 . . ?
C43 C41 H41B 110.3 . . ?
H41A C41 H41B 108.5 . . ?
O5 C42 C43 117.1(19) . . ?
O5 C42 C43 117.1(19) . 4_575 ?
C43 C42 C43 125(4) . 4_575 ?
C42 C43 C44 115(3) . . ?
C42 C43 C41 123(2) . . ?
C44 C43 C41 122(3) . . ?
C45 C44 C43 124(4) . . ?
C45 C44 H44 118.2 . . ?
C43 C44 H44 118.2 . . ?
C44 C45 C44 118(4) . 4_575 ?
C44 C45 C46 136(4) . . ?
C44 C45 C46 106(4) 4_575 . ?
C47 C46 C49 112(8) . . ?
C47 C46 C45 122(6) . . ?
C49 C46 C45 96(5) . . ?
C47 C46 C48 105(4) . . ?
C49 C46 C48 105(4) . . ?
C45 C46 C48 116(6) . . ?
C46 C47 H47A 109.5 . . ?
C46 C47 H47B 109.5 . . ?
H47A C47 H47B 109.5 . . ?
C46 C47 H47C 109.5 . . ?
H47A C47 H47C 109.5 . . ?
H47B C47 H47C 109.5 . . ?
C46 C48 H48A 109.5 . . ?
C46 C48 H48B 109.5 . . ?
H48A C48 H48B 109.5 . . ?
C46 C48 H48C 109.5 . . ?
H48A C48 H48C 109.5 . . ?
H48B C48 H48C 109.5 . . ?
C46 C49 H49A 109.5 . . ?
C46 C49 H49B 109.5 . . ?
H49A C49 H49B 109.5 . . ?
C46 C49 H49C 109.5 . . ?
H49A C49 H49C 109.5 . . ?
H49B C49 H49C 109.5 . . ?
C50 O9 W1 176.0(15) . . ?
C51 C50 O9 113(3) . . ?
C51 C50 H50A 108.9 . . ?
O9 C50 H50A 108.9 . . ?
C51 C50 H50B 108.9 . . ?
O9 C50 H50B 108.9 . . ?
H50A C50 H50B 107.7 . . ?
C50 C51 H51A 109.5 . . ?
C50 C51 H51B 109.5 . . ?
H51A C51 H51B 109.5 . . ?
C50 C51 H51C 109.5 . . ?
H51A C51 H51C 109.5 . . ?
H51B C51 H51C 109.5 . . ?
C52 O10 Ta1 160(2) . . ?
O10 C52 C53 101(3) . . ?
O10 C52 H52A 111.5 . . ?
C53 C52 H52A 111.5 . . ?
O10 C52 H52B 111.5 . . ?
C53 C52 H52B 111.5 . . ?
H52A C52 H52B 109.3 . . ?
C52 C53 H53A 109.5 . . ?
C52 C53 H53B 109.5 . . ?
H53A C53 H53B 109.5 . . ?
C52 C53 H53C 109.5 . . ?
H53A C53 H53C 109.5 . . ?
H53B C53 H53C 109.5 . . ?
C52 C53 H53A 115(2) . 4_575 ?
H53B C53 H53A 123.6 . 4_575 ?
H53C C53 H53A 86.1 . 4_575 ?
C52 C53 H53B 125.6(18) . 4_575 ?
H53A C53 H53B 123.6 . 4_575 ?
H53B C53 H53B 64.9 . 4_575 ?
H53A C53 H53B 109.5 4_575 4_575 ?
C52 C53 H53C 83.1(16) . 4_575 ?
H53A C53 H53C 86.2 . 4_575 ?
H53C C53 H53C 154.0 . 4_575 ?
H53A C53 H53C 109.5 4_575 4_575 ?
H53B C53 H53C 109.5 4_575 4_575 ?
C54 O11 Ta1 154(2) . . ?
C55 C54 O11 143(5) . . ?
C55 C54 H54A 101.1 . . ?
O11 C54 H54A 101.1 . . ?
C55 C54 H54B 101.1 . . ?
O11 C54 H54B 101.1 . . ?
H54A C54 H54B 104.5 . . ?
C54 C55 H55A 109.5 . . ?
C54 C55 H55B 109.5 . . ?
H55A C55 H55B 109.5 . . ?
C54 C55 H55C 109.5 . . ?
H55A C55 H55C 109.5 . . ?
H55B C55 H55C 109.5 . . ?
C56 O12 W2 174(2) . . ?
C57 C56 O12 113(3) . . ?
C57 C56 H56A 109.1 . . ?
O12 C56 H56A 109.1 . . ?
C57 C56 H56B 109.1 . . ?
O12 C56 H56B 109.1 . . ?
H56A C56 H56B 107.8 . . ?
C56 C57 H57A 109.5 . . ?
C56 C57 H57B 109.5 . . ?
H57A C57 H57B 109.5 . . ?
C56 C57 H57C 109.5 . . ?
H57A C57 H57C 109.5 . . ?
H57B C57 H57C 109.5 . . ?
N1 Li1 N1 102(3) 4_575 . ?
N1 Li1 O6 129.1(14) 4_575 . ?
N1 Li1 O6 129.1(14) . . ?
N1 Li1 O5 102(2) 4_575 . ?
N1 Li1 O5 102(2) . . ?
O6 Li1 O5 74(2) . . ?
N1 Li1 O1 101(3) 4_575 . ?
N1 Li1 O1 101(3) . . ?
O6 Li1 O1 69.0(14) . . ?
O5 Li1 O1 143(3) . . ?
C58 N1 Li1 143(4) . . ?
N1 C58 C59 165(4) . . ?
C58 C59 H59A 109.5 . . ?
C58 C59 H59B 109.5 . . ?
H59A C59 H59B 109.5 . . ?
C58 C59 H59C 109.5 . . ?
H59A C59 H59C 109.5 . . ?
H59B C59 H59C 109.5 . . ?

loop_
_geom_bond_atom_site_label_1
_geom_bond_atom_site_label_2
_geom_bond_distance
_geom_bond_site_symmetry_2
_geom_bond_publ_flag
W1 O7 1.749(16) . ?
W1 O9 1.806(14) . ?
W1 O6 1.852(15) . ?
W1 O2 1.923(10) . ?
W1 O2 1.923(10) 4_575 ?
W1 O1 2.004(15) . ?
W2 O8 1.772(16) . ?
W2 O12 1.809(17) . ?
W2 O4 1.897(13) . ?
W2 O4 1.897(13) 4_575 ?
W2 O6 1.980(14) . ?
W2 O5 2.062(18) . ?
Ta1 O10 1.85(2) . ?
Ta1 O11 1.859(13) . ?
Ta1 O3 1.901(11) . ?
Ta1 O3 1.901(11) 4_575 ?
Ta1 O7 2.115(17) . ?
Ta1 O8 2.119(15) . ?
O1 C1 1.30(3) . ?
O1 Li1 2.19(6) . ?
O2 C9 1.395(18) . ?
O3 C20 1.401(17) . ?
O4 C31 1.41(2) . ?
O5 C42 1.37(4) . ?
O5 Li1 2.16(7) . ?
O6 Li1 2.15(5) . ?
C1 C2 1.42(2) 4_575 ?
C1 C2 1.42(2) . ?
C2 C3 1.39(2) . ?
C2 C8 1.51(2) . ?
C3 C4 1.41(2) . ?
C3 H3 0.9500 . ?
C4 C5 1.512(19) . ?
C5 C7 1.53(3) 4_575 ?
C5 C7 1.53(3) . ?
C5 C6 1.54(5) . ?
C6 H6A 0.9800 . ?
C6 H6B 0.9800 . ?
C6 H6C 0.9800 . ?
C7 H7A 0.9800 . ?
C7 H7B 0.9800 . ?
C7 H7C 0.9800 . ?
C8 C10 1.52(2) . ?
C8 H8A 0.9900 . ?
C8 H8B 0.9900 . ?
C9 C10 1.37(2) . ?
C9 C14 1.41(2) . ?
C10 C11 1.42(2) . ?
C11 C12 1.37(2) . ?
C11 H11 0.9500 . ?
C12 C13 1.38(2) . ?
C12 C15 1.504(17) . ?
C13 C14 1.37(2) . ?
C13 H13 0.9500 . ?
C14 C19 1.50(2) . ?
C15 C17X 1.36(3) . ?
C15 C17 1.36(3) . ?
C15 C18X 1.62(2) . ?
C15 C18 1.63(2) . ?
C15 C16X 1.68(2) . ?
C15 C16 1.68(2) . ?
C16 H16A 0.9800 . ?
C16 H16B 0.9800 . ?
C16 H16C 0.9800 . ?
C17 H17A 0.9800 . ?
C17 H17B 0.9800 . ?
C17 H17C 0.9800 . ?
C18 H18A 0.9800 . ?
C18 H18B 0.9800 . ?
C18 H18C 0.9800 . ?
C16X H16D 0.9800 . ?
C16X H16E 0.9800 . ?
C16X H16F 0.9800 . ?
C17X H17D 0.9800 . ?
C17X H17E 0.9800 . ?
C17X H17F 0.9800 . ?
C18X H18D 0.9800 . ?
C18X H18E 0.9800 . ?
C18X H18F 0.9800 . ?
C19 C21 1.56(2) . ?
C19 H19A 0.9900 . ?
C19 H19B 0.9900 . ?
C20 C21 1.38(2) . ?
C20 C25 1.41(2) . ?
C21 C22 1.36(2) . ?
C22 C23 1.42(3) . ?
C22 H22 0.9500 . ?
C23 C24 1.34(3) . ?
C23 C26 1.515(17) . ?
C24 C25 1.38(2) . ?
C24 H24 0.9500 . ?
C25 C30 1.52(2) . ?
C26 C27 1.50(2) . ?
C26 C27X 1.51(2) . ?
C26 C29 1.51(2) . ?
C26 C29X 1.51(2) . ?
C26 C28X 1.54(3) . ?
C26 C28 1.55(3) . ?
C27 H27A 0.9800 . ?
C27 H27B 0.9800 . ?
C27 H27C 0.9800 . ?
C28 H28A 0.9800 . ?
C28 H28B 0.9800 . ?
C28 H28C 0.9800 . ?
C29 H29A 0.9800 . ?
C29 H29B 0.9800 . ?
C29 H29C 0.9800 . ?
C27X H27D 0.9800 . ?
C27X H27E 0.9800 . ?
C27X H27F 0.9800 . ?
C28X H28D 0.9800 . ?
C28X H28E 0.9800 . ?
C28X H28F 0.9800 . ?
C29X H29D 0.9800 . ?
C29X H29E 0.9800 . ?
C29X H29F 0.9800 . ?
C30 C32 1.47(3) . ?
C30 H30A 0.9900 . ?
C30 H30B 0.9900 . ?
C31 C36 1.40(3) . ?
C31 C32 1.43(3) . ?
C32 C33 1.36(3) . ?
C33 C34 1.41(3) . ?
C33 H33 0.9500 . ?
C34 C35 1.40(4) . ?
C34 C37 1.516(19) . ?
C35 C36 1.39(3) . ?
C35 H35 0.9500 . ?
C36 C41 1.52(3) . ?
C37 C39 1.55(4) . ?
C37 C38 1.58(4) . ?
C37 C40 1.60(3) . ?
C38 H38A 0.9800 . ?
C38 H38B 0.9800 . ?
C38 H38C 0.9800 . ?
C39 H39A 0.9800 . ?
C39 H39B 0.9800 . ?
C39 H39C 0.9800 . ?
C40 H40A 0.9800 . ?
C40 H40B 0.9800 . ?
C40 H40C 0.9800 . ?
C41 C43 1.52(3) . ?
C41 H41A 0.9900 . ?
C41 H41B 0.9900 . ?
C42 C43 1.41(3) . ?
C42 C43 1.41(3) 4_575 ?
C43 C44 1.41(4) . ?
C44 C45 1.38(4) . ?
C44 H44 0.9500 . ?
C45 C46 1.51(2) . ?
C46 C47 1.50(6) . ?
C46 C49 1.50(6) . ?
C46 C48 1.57(10) . ?
C47 H47A 0.9800 . ?
C47 H47B 0.9800 . ?
C47 H47C 0.9800 . ?
C48 H48A 0.9800 . ?
C48 H48B 0.9800 . ?
C48 H48C 0.9800 . ?
C49 H49A 0.9800 . ?
C49 H49B 0.9800 . ?
C49 H49C 0.9800 . ?
O9 C50 1.45(2) . ?
C50 C51 1.32(4) . ?
C50 H50A 0.9900 . ?
C50 H50B 0.9900 . ?
C51 H51A 0.9800 . ?
C51 H51B 0.9800 . ?
C51 H51C 0.9800 . ?
O10 C52 1.48(2) . ?
C52 C53 1.59(5) . ?
C52 H52A 0.9900 . ?
C52 H52B 0.9900 . ?
C53 H53A 0.9800 . ?
C53 H53B 0.9800 . ?
C53 H53C 0.9800 . ?
C53 H53A 0.9800 4_575 ?
C53 H53B 0.9801 4_575 ?
C53 H53C 0.9800 4_575 ?
O11 C54 1.45(2) . ?
C54 C55 1.19(5) . ?
C54 H54A 0.9900 . ?
C54 H54B 0.9900 . ?
C55 H55A 0.9800 . ?
C55 H55B 0.9800 . ?
C55 H55C 0.9800 . ?
O12 C56 1.45(2) . ?
C56 C57 1.34(5) . ?
C56 H56A 0.9900 . ?
C56 H56B 0.9900 . ?
C57 H57A 0.9800 . ?
C57 H57B 0.9800 . ?
C57 H57C 0.9800 . ?
Li1 N1 1.90(4) 4_575 ?
Li1 N1 1.90(4) . ?
N1 C58 1.11(3) . ?
C58 C59 1.59(4) . ?
C59 H59A 0.9800 . ?
C59 H59B 0.9800 . ?
C59 H59C 0.9800 . ?

loop_
_geom_torsion_atom_site_label_1
_geom_torsion_atom_site_label_2
_geom_torsion_atom_site_label_3
_geom_torsion_atom_site_label_4
_geom_torsion
_geom_torsion_site_symmetry_1
_geom_torsion_site_symmetry_2
_geom_torsion_site_symmetry_3
_geom_torsion_site_symmetry_4
_geom_torsion_publ_flag
O8 W2 O4 C31 -97.8(17) . . . . ?
O12 W2 O4 C31 -1.0(18) . . . . ?
O6 W2 O4 C31 169.5(17) . . . . ?
O5 W2 O4 C31 90.1(17) . . . . ?
O7 W1 O6 W2 0.000(2) . . . . ?
O9 W1 O6 W2 180.000(11) . . . . ?
O2 W1 O6 W2 -93.1(3) . . . . ?
O2 W1 O6 W2 93.1(3) 4_575 . . . ?
O1 W1 O6 W2 180.000(2) . . . . ?
O7 W1 O6 Li1 180.000(9) . . . . ?
O9 W1 O6 Li1 0.000(18) . . . . ?
O2 W1 O6 Li1 86.9(3) . . . . ?
O2 W1 O6 Li1 -86.9(3) 4_575 . . . ?
O1 W1 O6 Li1 0.000(9) . . . . ?
O9 W1 O7 Ta1 180.000(4) . . . . ?
O6 W1 O7 Ta1 0.000(5) . . . . ?
O2 W1 O7 Ta1 91.8(3) . . . . ?
O2 W1 O7 Ta1 -91.8(3) 4_575 . . . ?
O12 W2 O8 Ta1 180.000(5) . . . . ?
O4 W2 O8 Ta1 -90.8(3) . . . . ?
O4 W2 O8 Ta1 90.8(3) 4_575 . . . ?
O6 W2 O8 Ta1 0.000(5) . . . . ?
W1 O1 C1 C2 92(2) . . . 4_575 ?
Li1 O1 C1 C2 -88(2) . . . 4_575 ?
W1 O1 C1 C2 -92(2) . . . . ?
Li1 O1 C1 C2 88(2) . . . . ?
O1 C1 C2 C3 -175(2) . . . . ?
C2 C1 C2 C3 0(3) 4_575 . . . ?
O1 C1 C2 C8 7(3) . . . . ?
C2 C1 C2 C8 -177.9(14) 4_575 . . . ?
C1 C2 C3 C4 -2(3) . . . . ?
C8 C2 C3 C4 176(2) . . . . ?
C2 C3 C4 C3 4(4) . . . 4_575 ?
C2 C3 C4 C5 -179(3) . . . . ?
C3 C4 C5 C7 -36(4) 4_575 . . 4_575 ?
C3 C4 C5 C7 147(2) . . . 4_575 ?
C3 C4 C5 C7 -147(2) 4_575 . . . ?
C3 C4 C5 C7 36(4) . . . . ?
C3 C4 C5 C6 88(3) 4_575 . . . ?
C3 C4 C5 C6 -88(3) . . . . ?
C3 C2 C8 C10 -88(2) . . . . ?
C1 C2 C8 C10 90(2) . . . . ?
W1 O2 C9 C10 84.7(17) . . . . ?
W1 O2 C9 C14 -96.2(15) . . . . ?
O2 C9 C10 C11 -170.4(14) . . . . ?
C14 C9 C10 C11 10(2) . . . . ?
O2 C9 C10 C8 5(2) . . . . ?
C14 C9 C10 C8 -174.4(14) . . . . ?
C2 C8 C10 C9 -96.2(18) . . . . ?
C2 C8 C10 C11 78.7(18) . . . . ?
C9 C10 C11 C12 -7(2) . . . . ?
C8 C10 C11 C12 178.5(15) . . . . ?
C10 C11 C12 C13 -1(2) . . . . ?
C10 C11 C12 C15 174.2(15) . . . . ?
C11 C12 C13 C14 6(2) . . . . ?
C15 C12 C13 C14 -170.0(16) . . . . ?
C12 C13 C14 C9 -2(2) . . . . ?
C12 C13 C14 C19 179.3(15) . . . . ?
C10 C9 C14 C13 -6(2) . . . . ?
O2 C9 C14 C13 174.4(13) . . . . ?
C10 C9 C14 C19 172.4(15) . . . . ?
O2 C9 C14 C19 -7(2) . . . . ?
C11 C12 C15 C17X -138(2) . . . . ?
C13 C12 C15 C17X 38(3) . . . . ?
C11 C12 C15 C17 179(2) . . . . ?
C13 C12 C15 C17 -6(3) . . . . ?
C11 C12 C15 C18X 8(3) . . . . ?
C13 C12 C15 C18X -176(2) . . . . ?
C11 C12 C15 C18 40(2) . . . . ?
C13 C12 C15 C18 -145(2) . . . . ?
C11 C12 C15 C16X 108(2) . . . . ?
C13 C12 C15 C16X -76(2) . . . . ?
C11 C12 C15 C16 -61(2) . . . . ?
C13 C12 C15 C16 114(2) . . . . ?
C13 C14 C19 C21 114.2(17) . . . . ?
C9 C14 C19 C21 -64.6(18) . . . . ?
Ta1 O3 C20 C21 -91(4) . . . . ?
Ta1 O3 C20 C25 90(3) . . . . ?
O3 C20 C21 C22 -169.8(15) . . . . ?
C25 C20 C21 C22 9(3) . . . . ?
O3 C20 C21 C19 9(2) . . . . ?
C25 C20 C21 C19 -172.4(16) . . . . ?
C14 C19 C21 C22 -53(2) . . . . ?
C14 C19 C21 C20 128.5(16) . . . . ?
C20 C21 C22 C23 -5(3) . . . . ?
C19 C21 C22 C23 177.0(16) . . . . ?
C21 C22 C23 C24 -1(3) . . . . ?
C21 C22 C23 C26 177.8(17) . . . . ?
C22 C23 C24 C25 3(3) . . . . ?
C26 C23 C24 C25 -176.3(18) . . . . ?
C23 C24 C25 C20 2(3) . . . . ?
C23 C24 C25 C30 -177.7(18) . . . . ?
C21 C20 C25 C24 -8(3) . . . . ?
O3 C20 C25 C24 171.3(15) . . . . ?
C21 C20 C25 C30 171.7(17) . . . . ?
O3 C20 C25 C30 -9(3) . . . . ?
C24 C23 C26 C27 175(2) . . . . ?
C22 C23 C26 C27 -4(3) . . . . ?
C24 C23 C26 C27X 120(3) . . . . ?
C22 C23 C26 C27X -59(3) . . . . ?
C24 C23 C26 C29 -59(2) . . . . ?
C22 C23 C26 C29 122(2) . . . . ?
C24 C23 C26 C29X -5(3) . . . . ?
C22 C23 C26 C29X 176(3) . . . . ?
C24 C23 C26 C28X -124(3) . . . . ?
C22 C23 C26 C28X 57(3) . . . . ?
C24 C23 C26 C28 57(3) . . . . ?
C22 C23 C26 C28 -122(2) . . . . ?
C24 C25 C30 C32 44(2) . . . . ?
C20 C25 C30 C32 -135.7(18) . . . . ?
W2 O4 C31 C36 -86(2) . . . . ?
W2 O4 C31 C32 90(2) . . . . ?
C36 C31 C32 C33 3(3) . . . . ?
O4 C31 C32 C33 -173.6(17) . . . . ?
C36 C31 C32 C30 -176.1(19) . . . . ?
O4 C31 C32 C30 7(3) . . . . ?
C25 C30 C32 C33 -108(2) . . . . ?
C25 C30 C32 C31 71(2) . . . . ?
C31 C32 C33 C34 1(3) . . . . ?
C30 C32 C33 C34 -180(2) . . . . ?
C32 C33 C34 C35 -8(3) . . . . ?
C32 C33 C34 C37 177(2) . . . . ?
C33 C34 C35 C36 12(4) . . . . ?
C37 C34 C35 C36 -173(2) . . . . ?
C34 C35 C36 C31 -8(4) . . . . ?
C34 C35 C36 C41 175(2) . . . . ?
O4 C31 C36 C35 177.2(19) . . . . ?
C32 C31 C36 C35 0(3) . . . . ?
O4 C31 C36 C41 -6(3) . . . . ?
C32 C31 C36 C41 177.0(19) . . . . ?
C35 C34 C37 C39 -2(3) . . . . ?
C33 C34 C37 C39 173(2) . . . . ?
C35 C34 C37 C38 -125(3) . . . . ?
C33 C34 C37 C38 50(3) . . . . ?
C35 C34 C37 C40 120(3) . . . . ?
C33 C34 C37 C40 -65(3) . . . . ?
C35 C36 C41 C43 -90(3) . . . . ?
C31 C36 C41 C43 93(3) . . . . ?
W2 O5 C42 C43 84(2) . . . . ?
Li1 O5 C42 C43 -96(2) . . . . ?
W2 O5 C42 C43 -84(2) . . . 4_575 ?
Li1 O5 C42 C43 96(2) . . . 4_575 ?
O5 C42 C43 C44 -171(2) . . . . ?
C43 C42 C43 C44 -4(5) 4_575 . . . ?
O5 C42 C43 C41 9(4) . . . . ?
C43 C42 C43 C41 176(2) 4_575 . . . ?
C36 C41 C43 C42 -103(3) . . . . ?
C36 C41 C43 C44 77(3) . . . . ?
C42 C43 C44 C45 -2(6) . . . . ?
C41 C43 C44 C45 178(5) . . . . ?
C43 C44 C45 C44 7(9) . . . 4_575 ?
C43 C44 C45 C46 174(6) . . . . ?
C44 C45 C46 C47 125(8) . . . . ?
C44 C45 C46 C47 -67(8) 4_575 . . . ?
C44 C45 C46 C49 5(11) . . . . ?
C44 C45 C46 C49 172(6) 4_575 . . . ?
C44 C45 C46 C48 -105(8) . . . . ?
C44 C45 C46 C48 63(6) 4_575 . . . ?
O11 Ta1 O10 C52 -47(6) . . . . ?
O3 Ta1 O10 C52 48(6) . . . . ?
O3 Ta1 O10 C52 -141(6) 4_575 . . . ?
O7 Ta1 O10 C52 133(6) . . . . ?
Ta1 O10 C52 C53 62(6) . . . . ?
O10 Ta1 O11 C54 180.00(2) . . . . ?
O3 Ta1 O11 C54 85.0(3) . . . . ?
O3 Ta1 O11 C54 -85.0(3) 4_575 . . . ?
O8 Ta1 O11 C54 0.00(2) . . . . ?
Ta1 O11 C54 C55 0.00(4) . . . . ?
N1 Li1 N1 C58 -173(4) 4_575 . . . ?
O6 Li1 N1 C58 11(8) . . . . ?
O5 Li1 N1 C58 -67(6) . . . . ?
O1 Li1 N1 C58 83(6) . . . . ?
Li1 N1 C58 C59 -164(13) . . . . ?
